data_7018557
loop_
_publ_author_name
'Burrows, Andrew D.'
'Mahon, Mary F.'
'Renouf, Catherine L.'
'Richardson, Christopher'
'Warren, Anna J.'
'Warren, John E.'

_publ_section_title
;
 Dipyridyl \b-diketonate complexes and their use as metalloligands in the
 formation of mixed-metal coordination networks.
;
_journal_issue 14
_journal_name_full 'Dalton transactions (Cambridge, England : 2003)'
_journal_page_first 4153
_journal_page_last 4163
_journal_paper_doi 10.1039/c2dt12115h
_journal_volume 41
_journal_year 2012
_chemical_formula_sum 'C43 H31 Al Cl12 N6 O6'
_chemical_formula_weight 1180.12
_chemical_name_systematic
;
?
;
_space_group_IT_number 2
_symmetry_cell_setting triclinic
_symmetry_space_group_name_Hall '-P 1'
_symmetry_space_group_name_H-M 'P -1'
_atom_sites_solution_hydrogens geom
_atom_sites_solution_primary direct
_atom_sites_solution_secondary difmap
_audit_creation_method SHELXL-97
_cell_angle_alpha 92.341(1)
_cell_angle_beta 90.772(1)
_cell_angle_gamma 96.535(1)
_cell_formula_units_Z 4
_cell_length_a 10.2070(2)
_cell_length_b 15.0570(2)
_cell_length_c 33.3180(5)
_cell_measurement_reflns_used 123953
_cell_measurement_temperature 150(2)
_cell_measurement_theta_max 26.373
_cell_measurement_theta_min 2.910
_cell_volume 5082.17(14)
_computing_cell_refinement 'HKL Scalepack (Otwinowski & Minor 1997)'
_computing_data_reduction 'Denzo & Scalepack (Otwinowski & Minor, 1997)'
_computing_molecular_graphics 'ORTEX (P.McArdle, 1995)'
_computing_publication_material 'SHELXL-97/2 (Sheldrick,1997)'
_computing_structure_refinement 'SHELXL-97 (Sheldrick, 1997)'
_computing_structure_solution 'SHELXS-97 (Sheldrick, 1990)'
_diffrn_ambient_temperature 150(2)
_diffrn_measured_fraction_theta_full 0.942
_diffrn_measured_fraction_theta_max 0.942
_diffrn_measurement_device_type KappaCCD
_diffrn_measurement_method KappaCCD
_diffrn_radiation_monochromator graphite
_diffrn_radiation_source 'fine-focus sealed tube'
_diffrn_radiation_type MoK\a
_diffrn_radiation_wavelength 0.71073
_diffrn_reflns_av_R_equivalents 0.0810
_diffrn_reflns_av_sigmaI/netI 0.0707
_diffrn_reflns_limit_h_max 11
_diffrn_reflns_limit_h_min -12
_diffrn_reflns_limit_k_max 17
_diffrn_reflns_limit_k_min -17
_diffrn_reflns_limit_l_max 39
_diffrn_reflns_limit_l_min -39
_diffrn_reflns_number 52542
_diffrn_reflns_theta_full 25.00
_diffrn_reflns_theta_max 25.00
_diffrn_reflns_theta_min 3.57
_exptl_absorpt_coefficient_mu 0.723
_exptl_absorpt_correction_type none
_exptl_crystal_colour Colourless
_exptl_crystal_density_diffrn 1.542
_exptl_crystal_density_method 'not measured'
_exptl_crystal_description Tabloid
_exptl_crystal_F_000 2384
_exptl_crystal_size_max 0.20
_exptl_crystal_size_mid 0.20
_exptl_crystal_size_min 0.13
_refine_diff_density_max 2.788
_refine_diff_density_min -2.172
_refine_diff_density_rms 0.193
_refine_ls_extinction_method none
_refine_ls_goodness_of_fit_ref 1.050
_refine_ls_hydrogen_treatment constr
_refine_ls_matrix_type full
_refine_ls_number_parameters 1226
_refine_ls_number_reflns 16879
_refine_ls_number_restraints 0
_refine_ls_restrained_S_all 1.050
_refine_ls_R_factor_all 0.1322
_refine_ls_R_factor_gt 0.0962
_refine_ls_shift/su_max 0.000
_refine_ls_shift/su_mean 0.000
_refine_ls_structure_factor_coef Fsqd
_refine_ls_weighting_details 'calc w=1/[\s^2^(Fo^2^)+(0.1105P)^2^+29.2607P] where P=(Fo^2^+2Fc^2^)/3'
_refine_ls_weighting_scheme calc
_refine_ls_wR_factor_gt 0.2327
_refine_ls_wR_factor_ref 0.2540
_reflns_number_gt 12637
_reflns_number_total 16879
_reflns_threshold_expression >2sigma(I)
_cod_data_source_file c2dt12115h.txt
_cod_data_source_block compound4_k05cr1
_cod_depositor_comments
;
The following automatic conversions were performed:

'_symmetry_cell_setting' value 'Triclinic' changed to 'triclinic'
according to /home/saulius/struct/CIF-dictionaries/cif_core.dic
dictionary named 'cif_core.dic' version 2.4.1 from
2010-06-29.

'_exptl_absorpt_correction_type' value 'None' changed to
'none' according to
/home/saulius/struct/CIF-dictionaries/cif_core.dic dictionary named
'cif_core.dic' version 2.4.1 from 2010-06-29.

Automatic conversion script
Id: cif_fix_values 1715 2011-07-08 13:25:40Z adriana 
;
_cod_original_sg_symbol_H-M P-1
_cod_database_code 7018557

loop_
_symmetry_equiv_pos_as_xyz
'x, y, z'
'-x, -y, -z'

loop_
_atom_site_label
_atom_site_type_symbol
_atom_site_fract_x
_atom_site_fract_y
_atom_site_fract_z
_atom_site_U_iso_or_equiv
_atom_site_adp_type
_atom_site_occupancy
_atom_site_symmetry_multiplicity
_atom_site_calc_flag
_atom_site_refinement_flags
Cl1 Cl 0.1972(3) 0.6151(2) 0.43556(9) 0.0939(10) Uani 1 1 d .
Cl2 Cl 0.4315(3) 0.66914(17) 0.48302(6) 0.0739(7) Uani 1 1 d .
Cl3 Cl 0.3953(3) 0.49629(18) 0.44236(8) 0.0791(7) Uani 1 1 d .
Cl4 Cl 0.0214(3) 0.3333(2) 0.44021(8) 0.1029(10) Uani 1 1 d .
Cl5 Cl 0.1065(2) 0.39310(17) 0.36112(7) 0.0692(6) Uani 1 1 d .
Cl6 Cl -0.0591(3) 0.22427(16) 0.36822(8) 0.0757(7) Uani 1 1 d .
Cl7 Cl 0.60459(18) 0.31732(12) 0.40802(5) 0.0430(4) Uani 1 1 d .
Cl8 Cl 0.3626(4) 0.2354(3) 0.43983(12) 0.162(2) Uani 1 1 d .
Cl9 Cl 0.5374(3) 0.12610(15) 0.39863(10) 0.0870(9) Uani 1 1 d .
Cl10 Cl 0.3217(2) 0.59500(19) 0.33501(6) 0.0657(6) Uani 1 1 d .
Cl11 Cl 0.6054(2) 0.60961(14) 0.33291(7) 0.0583(6) Uani 1 1 d .
Cl12 Cl 0.4503(2) 0.52771(13) 0.26550(6) 0.0586(6) Uani 1 1 d .
Cl13 Cl 0.3561(3) 0.35469(19) 0.18479(8) 0.0862(8) Uani 1 1 d .
Cl14 Cl 0.4780(3) 0.49349(18) 0.13694(8) 0.0733(7) Uani 1 1 d .
Cl15 Cl 0.6334(4) 0.3860(5) 0.1773(2) 0.247(4) Uani 1 1 d .
Cl16 Cl 1.0275(2) 0.75882(14) 0.12929(6) 0.0561(5) Uani 1 1 d .
Cl17 Cl 0.8471(2) 0.59646(15) 0.12945(7) 0.0635(6) Uani 1 1 d .
Cl18 Cl 0.9243(3) 0.67589(17) 0.05436(7) 0.0847(8) Uani 1 1 d .
Cl19 Cl 0.6066(4) 0.4672(4) 0.03456(11) 0.160(2) Uani 1 1 d .
Cl20 Cl 0.8626(2) 0.41156(18) 0.02572(8) 0.0737(7) Uani 1 1 d .
Cl21 Cl 0.6830(7) 0.3077(2) 0.0720(2) 0.272(5) Uani 1 1 d .
Cl22 Cl 0.5511(4) 0.7746(3) 0.03907(11) 0.1337(15) Uani 1 1 d .
Cl23 Cl 0.3558(2) 0.67348(15) 0.08653(7) 0.0660(6) Uani 1 1 d .
Cl24 Cl 0.4358(3) 0.85955(15) 0.10375(9) 0.0797(8) Uani 1 1 d .
Al1 Al 0.06233(16) 0.87267(10) 0.35169(5) 0.0173(4) Uani 1 1 d .
Al2 Al 0.92265(16) 0.10025(10) 0.15419(5) 0.0171(4) Uani 1 1 d .
O1 O -0.1060(4) 0.8761(2) 0.32771(11) 0.0194(8) Uani 1 1 d .
O2 O 0.1280(4) 0.9743(2) 0.32380(11) 0.0182(8) Uani 1 1 d .
O3 O 0.0125(4) 0.9480(2) 0.39402(11) 0.0194(8) Uani 1 1 d .
O4 O 0.2276(4) 0.8673(2) 0.37608(11) 0.0208(8) Uani 1 1 d .
O5 O 0.1099(4) 0.7986(2) 0.30853(10) 0.0192(8) Uani 1 1 d .
O6 O -0.0114(4) 0.7731(2) 0.37862(11) 0.0209(8) Uani 1 1 d .
O7 O 0.7600(4) 0.1113(2) 0.12910(11) 0.0218(9) Uani 1 1 d .
O8 O 0.9737(4) 0.0288(2) 0.11029(11) 0.0211(8) Uani 1 1 d .
O9 O 0.8459(4) -0.0036(2) 0.17863(11) 0.0194(8) Uani 1 1 d .
O10 O 1.0867(4) 0.0883(2) 0.17949(11) 0.0197(8) Uani 1 1 d .
O11 O 0.8718(4) 0.1721(2) 0.19762(10) 0.0185(8) Uani 1 1 d .
O12 O 1.0040(4) 0.2006(2) 0.12924(11) 0.0221(9) Uani 1 1 d .
N1 N -0.4981(5) 0.8345(3) 0.29679(15) 0.0286(12) Uani 1 1 d .
N2 N 0.0346(5) 1.1567(3) 0.50588(14) 0.0286(12) Uani 1 1 d .
N3 N 0.3315(5) 1.2243(3) 0.31783(15) 0.0285(12) Uani 1 1 d .
N4 N 0.6010(5) 0.9148(4) 0.46524(16) 0.0344(13) Uani 1 1 d .
N5 N 0.0998(5) 0.5589(3) 0.21095(15) 0.0326(13) Uani 1 1 d .
N6 N -0.2049(6) 0.4842(3) 0.41011(16) 0.0368(14) Uani 1 1 d .
N7 N 0.3915(5) 0.0771(4) 0.03864(15) 0.0316(12) Uani 1 1 d .
N8 N 0.9625(5) -0.1469(3) -0.01208(15) 0.0287(12) Uani 1 1 d .
N9 N 0.6348(5) -0.2524(3) 0.17423(17) 0.0326(12) Uani 1 1 d .
N10 N 1.4791(5) 0.1048(4) 0.21503(16) 0.0356(13) Uani 1 1 d .
N11 N 0.8346(5) 0.4186(3) 0.28868(15) 0.0300(12) Uani 1 1 d .
N12 N 1.1563(6) 0.4958(3) 0.09325(15) 0.0327(13) Uani 1 1 d .
C1 C -0.1530(5) 0.9443(4) 0.31441(16) 0.0196(12) Uani 1 1 d .
C2 C -0.0753(5) 1.0241(4) 0.30603(17) 0.0221(12) Uani 1 1 d .
H2 H -0.1176 1.0728 0.2969 0.026 Uiso 1 1 calc R
C3 C 0.0600(5) 1.0345(3) 0.31053(15) 0.0175(12) Uani 1 1 d .
C4 C -0.2991(6) 0.9355(4) 0.30845(16) 0.0223(12) Uani 1 1 d .
C5 C -0.3673(6) 0.8506(4) 0.30183(17) 0.0251(13) Uani 1 1 d .
H5 H -0.3177 0.8009 0.3008 0.030 Uiso 1 1 calc R
C6 C -0.5659(6) 0.9062(4) 0.29966(19) 0.0319(15) Uani 1 1 d .
H6 H -0.6593 0.8965 0.2970 0.038 Uiso 1 1 calc R
C7 C -0.5078(6) 0.9924(5) 0.3062(2) 0.0363(16) Uani 1 1 d .
H7 H -0.5600 1.0407 0.3079 0.044 Uiso 1 1 calc R
C8 C -0.3714(6) 1.0079(4) 0.3103(2) 0.0324(15) Uani 1 1 d .
H8 H -0.3285 1.0671 0.3144 0.039 Uiso 1 1 calc R
C9 C 0.1391(5) 1.1208(4) 0.30131(16) 0.0191(12) Uani 1 1 d .
C10 C 0.2547(5) 1.1478(4) 0.32328(16) 0.0210(12) Uani 1 1 d .
H10 H 0.2805 1.1098 0.3433 0.025 Uiso 1 1 calc R
C11 C 0.2928(6) 1.2777(4) 0.28984(19) 0.0295(14) Uani 1 1 d .
H11 H 0.3464 1.3321 0.2855 0.035 Uiso 1 1 calc R
C12 C 0.1792(6) 1.2572(4) 0.26720(18) 0.0295(14) Uani 1 1 d .
H12 H 0.1554 1.2971 0.2477 0.035 Uiso 1 1 calc R
C13 C 0.0995(6) 1.1782(4) 0.27288(17) 0.0238(13) Uani 1 1 d .
H13 H 0.0198 1.1635 0.2578 0.029 Uiso 1 1 calc R
C14 C 0.0849(5) 0.9888(3) 0.42200(15) 0.0178(11) Uani 1 1 d .
C15 C 0.2164(6) 0.9751(4) 0.42875(17) 0.0261(13) Uani 1 1 d .
H15 H 0.2655 1.0106 0.4492 0.031 Uiso 1 1 calc R
C16 C 0.2789(5) 0.9116(4) 0.40681(15) 0.0184(12) Uani 1 1 d .
C17 C 0.0213(6) 1.0518(4) 0.44882(16) 0.0212(12) Uani 1 1 d .
C18 C 0.0890(6) 1.1011(4) 0.48065(16) 0.0231(13) Uani 1 1 d .
H18 H 0.1797 1.0947 0.4845 0.028 Uiso 1 1 calc R
C19 C -0.0928(7) 1.1650(4) 0.50017(19) 0.0349(16) Uani 1 1 d .
H19 H -0.1331 1.2039 0.5181 0.042 Uiso 1 1 calc R
C20 C -0.1702(7) 1.1196(5) 0.4692(2) 0.0388(17) Uani 1 1 d .
H20 H -0.2606 1.1278 0.4660 0.047 Uiso 1 1 calc R
C21 C -0.1110(6) 1.0623(4) 0.44344(19) 0.0305(14) Uani 1 1 d .
H21 H -0.1609 1.0303 0.4221 0.037 Uiso 1 1 calc R
C22 C 0.4136(6) 0.8913(4) 0.41905(16) 0.0215(12) Uani 1 1 d .
C23 C 0.4797(6) 0.9287(4) 0.45397(18) 0.0283(14) Uani 1 1 d .
H23 H 0.4344 0.9669 0.4709 0.034 Uiso 1 1 calc R
C24 C 0.6621(6) 0.8596(5) 0.4409(2) 0.0350(15) Uani 1 1 d .
H24 H 0.7491 0.8487 0.4480 0.042 Uiso 1 1 calc R
C25 C 0.6053(7) 0.8179(5) 0.40621(19) 0.0363(16) Uani 1 1 d .
H25 H 0.6523 0.7795 0.3900 0.044 Uiso 1 1 calc R
C26 C 0.4789(6) 0.8332(4) 0.39562(17) 0.0285(14) Uani 1 1 d .
H26 H 0.4369 0.8039 0.3723 0.034 Uiso 1 1 calc R
C27 C 0.0729(5) 0.7146(3) 0.30159(15) 0.0175(11) Uani 1 1 d .
C28 C -0.0017(6) 0.6611(4) 0.32749(16) 0.0215(12) Uani 1 1 d .
H28 H -0.0302 0.6009 0.3191 0.026 Uiso 1 1 calc R
C29 C -0.0372(5) 0.6921(3) 0.36579(15) 0.0176(11) Uani 1 1 d .
C30 C 0.1191(5) 0.6764(4) 0.26286(16) 0.0195(12) Uani 1 1 d .
C31 C 0.0603(6) 0.5957(4) 0.24521(17) 0.0248(13) Uani 1 1 d .
H31 H -0.0123 0.5650 0.2584 0.030 Uiso 1 1 calc R
C32 C 0.2020(7) 0.6029(4) 0.19290(18) 0.0319(15) Uani 1 1 d .
H32 H 0.2319 0.5774 0.1686 0.038 Uiso 1 1 calc R
C33 C 0.2671(6) 0.6836(4) 0.20767(17) 0.0254(13) Uani 1 1 d .
H33 H 0.3395 0.7125 0.1938 0.030 Uiso 1 1 calc R
C34 C 0.2245(6) 0.7211(4) 0.24294(17) 0.0241(13) Uani 1 1 d .
H34 H 0.2666 0.7768 0.2535 0.029 Uiso 1 1 calc R
C35 C -0.1067(5) 0.6308(4) 0.39468(16) 0.0199(12) Uani 1 1 d .
C36 C -0.1446(6) 0.5409(4) 0.38474(17) 0.0260(13) Uani 1 1 d .
H36 H -0.1267 0.5188 0.3585 0.031 Uiso 1 1 calc R
C37 C -0.2307(7) 0.5159(5) 0.4468(2) 0.0397(17) Uani 1 1 d .
H37 H -0.2738 0.4760 0.4651 0.048 Uiso 1 1 calc R
C38 C -0.1973(7) 0.6049(4) 0.45944(18) 0.0338(15) Uani 1 1 d .
H38 H -0.2179 0.6256 0.4857 0.041 Uiso 1 1 calc R
C39 C -0.1335(6) 0.6629(4) 0.43289(17) 0.0250(13) Uani 1 1 d .
H39 H -0.1084 0.7238 0.4408 0.030 Uiso 1 1 calc R
C40 C 0.7078(6) 0.0683(4) 0.09792(16) 0.0206(12) Uani 1 1 d .
C41 C 0.7714(6) 0.0082(4) 0.07457(18) 0.0261(13) Uani 1 1 d .
H41 H 0.7225 -0.0252 0.0534 0.031 Uiso 1 1 calc R
C42 C 0.9024(6) -0.0058(3) 0.08050(16) 0.0192(12) Uani 1 1 d .
C43 C 0.5723(6) 0.0869(4) 0.08682(17) 0.0211(12) Uani 1 1 d .
C44 C 0.5151(6) 0.0647(4) 0.04881(17) 0.0281(14) Uani 1 1 d .
H44 H 0.5673 0.0391 0.0290 0.034 Uiso 1 1 calc R
C45 C 0.3199(6) 0.1135(4) 0.06689(19) 0.0332(15) Uani 1 1 d .
H45 H 0.2314 0.1219 0.0603 0.040 Uiso 1 1 calc R
C46 C 0.3677(6) 0.1396(4) 0.10512(19) 0.0331(15) Uani 1 1 d .
H46 H 0.3137 0.1660 0.1242 0.040 Uiso 1 1 calc R
C47 C 0.4965(6) 0.1264(4) 0.11505(17) 0.0276(14) Uani 1 1 d .
H47 H 0.5322 0.1442 0.1410 0.033 Uiso 1 1 calc R
C48 C 0.9699(6) -0.0620(4) 0.05121(16) 0.0200(12) Uani 1 1 d .
C49 C 0.9060(6) -0.0998(4) 0.01611(16) 0.0252(13) Uani 1 1 d .
H49 H 0.8161 -0.0912 0.0121 0.030 Uiso 1 1 calc R
C50 C 1.0882(7) -0.1588(4) -0.00577(19) 0.0351(16) Uani 1 1 d .
H50 H 1.1309 -0.1916 -0.0257 0.042 Uiso 1 1 calc R
C51 C 1.1607(6) -0.1257(4) 0.0285(2) 0.0344(15) Uani 1 1 d .
H51 H 1.2500 -0.1364 0.0321 0.041 Uiso 1 1 calc R
C52 C 1.0989(6) -0.0770(4) 0.05719(18) 0.0276(14) Uani 1 1 d .
H52 H 1.1455 -0.0541 0.0810 0.033 Uiso 1 1 calc R
C53 C 0.9057(5) -0.0660(4) 0.19256(15) 0.0187(12) Uani 1 1 d .
C54 C 1.0403(6) -0.0598(4) 0.20014(17) 0.0215(12) Uani 1 1 d .
H54 H 1.0763 -0.1095 0.2108 0.026 Uiso 1 1 calc R
C55 C 1.1251(5) 0.0173(4) 0.19259(16) 0.0201(12) Uani 1 1 d .
C56 C 0.8205(5) -0.1522(4) 0.19891(16) 0.0211(12) Uani 1 1 d .
C57 C 0.7154(6) -0.1763(4) 0.17245(18) 0.0244(13) Uani 1 1 d .
H57 H 0.6998 -0.1366 0.1519 0.029 Uiso 1 1 calc R
C58 C 0.6606(6) -0.3072(4) 0.2028(2) 0.0329(15) Uani 1 1 d .
H58 H 0.6045 -0.3617 0.2045 0.040 Uiso 1 1 calc R
C59 C 0.7631(6) -0.2901(4) 0.23007(18) 0.0294(14) Uani 1 1 d .
H59 H 0.7772 -0.3319 0.2499 0.035 Uiso 1 1 calc R
C60 C 0.8465(6) -0.2102(4) 0.22817(17) 0.0263(13) Uani 1 1 d .
H60 H 0.9188 -0.1963 0.2465 0.032 Uiso 1 1 calc R
C61 C 1.2697(5) 0.0179(4) 0.19992(16) 0.0211(12) Uani 1 1 d .
C62 C 1.3479(6) 0.0984(4) 0.20948(17) 0.0273(13) Uani 1 1 d .
H62 H 1.3060 0.1515 0.2122 0.033 Uiso 1 1 calc R
C63 C 1.5362(6) 0.0304(5) 0.2104(2) 0.0391(17) Uani 1 1 d .
H63 H 1.6294 0.0342 0.2135 0.047 Uiso 1 1 calc R
C64 C 1.4676(7) -0.0517(5) 0.2014(2) 0.0407(17) Uani 1 1 d .
H64 H 1.5128 -0.1034 0.1989 0.049 Uiso 1 1 calc R
C65 C 1.3317(6) -0.0589(4) 0.1960(2) 0.0339(15) Uani 1 1 d .
H65 H 1.2825 -0.1153 0.1898 0.041 Uiso 1 1 calc R
C66 C 0.8903(5) 0.2584(4) 0.20254(16) 0.0182(11) Uani 1 1 d .
C67 C 0.9582(6) 0.3148(4) 0.17549(17) 0.0243(13) Uani 1 1 d .
H67 H 0.9683 0.3774 0.1816 0.029 Uiso 1 1 calc R
C68 C 1.0117(5) 0.2836(3) 0.13995(15) 0.0178(11) Uani 1 1 d .
C69 C 0.8339(5) 0.2962(4) 0.23952(16) 0.0184(11) Uani 1 1 d .
C70 C 0.8850(6) 0.3795(4) 0.25667(17) 0.0258(13) Uani 1 1 d .
H70 H 0.9603 0.4101 0.2448 0.031 Uiso 1 1 calc R
C71 C 0.7290(6) 0.3739(4) 0.30497(18) 0.0311(14) Uani 1 1 d .
H71 H 0.6906 0.4010 0.3275 0.037 Uiso 1 1 calc R
C72 C 0.6730(6) 0.2907(4) 0.29082(18) 0.0295(14) Uani 1 1 d .
H72 H 0.5988 0.2612 0.3037 0.035 Uiso 1 1 calc R
C73 C 0.7261(6) 0.2505(4) 0.25757(17) 0.0233(12) Uani 1 1 d .
H73 H 0.6895 0.1930 0.2474 0.028 Uiso 1 1 calc R
C74 C 1.0795(6) 0.3459(4) 0.11164(16) 0.0204(12) Uani 1 1 d .
C75 C 1.0923(6) 0.4382(4) 0.11802(17) 0.0273(13) Uani 1 1 d .
H75 H 1.0534 0.4620 0.1413 0.033 Uiso 1 1 calc R
C76 C 1.2105(7) 0.4614(4) 0.06110(18) 0.0311(15) Uani 1 1 d .
H76 H 1.2563 0.5013 0.0433 0.037 Uiso 1 1 calc R
C77 C 1.2041(6) 0.3702(4) 0.05205(17) 0.0306(14) Uani 1 1 d .
H77 H 1.2458 0.3484 0.0289 0.037 Uiso 1 1 calc R
C78 C 1.1360(6) 0.3118(4) 0.07730(17) 0.0281(14) Uani 1 1 d .
H78 H 1.1278 0.2492 0.0714 0.034 Uiso 1 1 calc R
C79 C 0.3648(8) 0.6064(6) 0.4403(2) 0.053(2) Uani 1 1 d .
H79 H 0.4091 0.6321 0.4161 0.064 Uiso 1 1 calc R
C80 C -0.0156(9) 0.3321(5) 0.3894(2) 0.052(2) Uani 1 1 d .
H80 H -0.0963 0.3636 0.3870 0.063 Uiso 1 1 calc R
C81 C 0.4770(7) 0.2285(5) 0.4025(2) 0.0419(17) Uani 1 1 d .
H81 H 0.4304 0.2361 0.3765 0.050 Uiso 1 1 calc R
C82 C 0.4591(7) 0.6105(5) 0.3040(2) 0.0359(15) Uani 1 1 d .
H82 H 0.4605 0.6701 0.2917 0.043 Uiso 1 1 calc R
C83 C 0.4868(9) 0.3881(6) 0.1535(3) 0.061(2) Uani 1 1 d .
H83 H 0.4824 0.3454 0.1296 0.073 Uiso 1 1 calc R
C84 C 0.9742(8) 0.6567(5) 0.1032(2) 0.0438(18) Uani 1 1 d .
H84 H 1.0504 0.6205 0.1016 0.053 Uiso 1 1 calc R
C85 C 0.7232(10) 0.4115(6) 0.0553(2) 0.065(2) Uani 1 1 d .
H85 H 0.7541 0.4486 0.0799 0.077 Uiso 1 1 calc R
C86 C 0.4891(8) 0.7559(5) 0.0867(2) 0.053(2) Uani 1 1 d .
H86 H 0.5605 0.7399 0.1050 0.064 Uiso 1 1 calc R

loop_
_atom_site_aniso_label
_atom_site_aniso_U_11
_atom_site_aniso_U_22
_atom_site_aniso_U_33
_atom_site_aniso_U_23
_atom_site_aniso_U_13
_atom_site_aniso_U_12
Cl1 0.0640(16) 0.128(2) 0.0936(19) -0.0361(18) -0.0232(14) 0.0477(16)
Cl2 0.0911(18) 0.0800(16) 0.0442(11) 0.0030(11) -0.0109(11) -0.0161(14)
Cl3 0.0795(17) 0.0735(16) 0.0884(18) -0.0015(14) -0.0080(14) 0.0301(14)
Cl4 0.121(3) 0.129(3) 0.0554(15) 0.0168(16) -0.0124(15) -0.004(2)
Cl5 0.0653(15) 0.0845(16) 0.0589(13) 0.0050(12) 0.0167(11) 0.0112(12)
Cl6 0.0837(17) 0.0641(14) 0.0799(16) -0.0231(12) 0.0169(13) 0.0182(13)
Cl7 0.0443(10) 0.0430(10) 0.0367(9) -0.0066(7) 0.0055(7) -0.0146(8)
Cl8 0.144(3) 0.161(3) 0.148(3) -0.089(3) 0.106(3) -0.111(3)
Cl9 0.0741(17) 0.0381(12) 0.146(3) -0.0003(13) -0.0483(17) 0.0000(11)
Cl10 0.0420(12) 0.115(2) 0.0428(11) 0.0169(11) 0.0033(9) 0.0157(12)
Cl11 0.0425(11) 0.0515(12) 0.0810(15) -0.0031(10) -0.0224(10) 0.0099(9)
Cl12 0.0953(17) 0.0379(10) 0.0397(10) -0.0018(8) 0.0017(10) -0.0036(10)
Cl13 0.097(2) 0.0918(19) 0.0612(14) 0.0002(13) 0.0272(14) -0.0274(15)
Cl14 0.0685(15) 0.0804(16) 0.0748(15) 0.0265(13) 0.0074(12) 0.0160(13)
Cl15 0.072(2) 0.395(9) 0.305(7) 0.250(7) -0.017(3) 0.070(4)
Cl16 0.0623(13) 0.0547(12) 0.0515(11) -0.0126(9) 0.0019(10) 0.0127(10)
Cl17 0.0641(14) 0.0678(14) 0.0587(13) 0.0009(10) 0.0270(11) 0.0063(11)
Cl18 0.134(2) 0.0699(16) 0.0442(12) 0.0059(11) -0.0124(13) -0.0127(16)
Cl19 0.079(2) 0.327(7) 0.092(2) 0.048(3) 0.0307(19) 0.080(3)
Cl20 0.0531(14) 0.0865(17) 0.0858(17) 0.0412(14) 0.0020(12) 0.0140(12)
Cl21 0.407(9) 0.063(2) 0.363(8) 0.057(3) 0.337(8) 0.048(3)
Cl22 0.123(3) 0.176(4) 0.090(2) 0.003(2) 0.049(2) -0.040(3)
Cl23 0.0606(14) 0.0537(12) 0.0782(15) 0.0005(11) 0.0003(11) -0.0165(11)
Cl24 0.0919(19) 0.0444(12) 0.0995(19) -0.0066(12) -0.0446(15) 0.0021(12)
Al1 0.0202(9) 0.0142(8) 0.0171(8) -0.0040(6) -0.0029(6) 0.0023(7)
Al2 0.0214(9) 0.0143(8) 0.0154(8) -0.0028(6) -0.0041(6) 0.0026(7)
O1 0.019(2) 0.0158(19) 0.0221(19) -0.0060(15) -0.0033(15) -0.0003(16)
O2 0.016(2) 0.0162(19) 0.0220(19) -0.0014(15) -0.0036(15) 0.0027(16)
O3 0.020(2) 0.0190(19) 0.0182(19) -0.0059(15) -0.0024(15) 0.0007(16)
O4 0.022(2) 0.020(2) 0.0199(19) -0.0067(16) -0.0054(16) 0.0059(16)
O5 0.023(2) 0.0174(19) 0.0169(18) -0.0037(15) -0.0023(15) 0.0007(16)
O6 0.028(2) 0.0161(19) 0.0177(19) -0.0038(15) 0.0020(16) 0.0005(17)
O7 0.022(2) 0.022(2) 0.022(2) -0.0078(16) -0.0083(16) 0.0083(17)
O8 0.021(2) 0.021(2) 0.0213(19) -0.0062(16) -0.0057(16) 0.0036(16)
O9 0.018(2) 0.0145(19) 0.026(2) -0.0012(16) -0.0024(16) 0.0030(16)
O10 0.019(2) 0.0166(19) 0.0231(19) -0.0032(15) -0.0031(16) 0.0014(16)
O11 0.023(2) 0.0179(19) 0.0138(18) -0.0028(15) -0.0031(15) 0.0026(16)
O12 0.030(2) 0.021(2) 0.0158(18) -0.0018(15) 0.0002(16) 0.0040(17)
N1 0.016(3) 0.033(3) 0.034(3) -0.009(2) 0.000(2) -0.003(2)
N2 0.031(3) 0.031(3) 0.024(3) -0.008(2) -0.001(2) 0.007(2)
N3 0.021(3) 0.026(3) 0.036(3) 0.001(2) -0.002(2) -0.006(2)
N4 0.029(3) 0.039(3) 0.035(3) -0.010(2) -0.012(2) 0.008(2)
N5 0.039(3) 0.026(3) 0.031(3) -0.012(2) 0.009(2) -0.002(2)
N6 0.051(4) 0.023(3) 0.033(3) -0.007(2) 0.014(3) -0.011(3)
N7 0.024(3) 0.045(3) 0.026(3) -0.010(2) -0.007(2) 0.010(2)
N8 0.030(3) 0.028(3) 0.028(3) -0.010(2) -0.004(2) 0.008(2)
N9 0.026(3) 0.024(3) 0.046(3) -0.001(2) -0.004(2) -0.003(2)
N10 0.019(3) 0.049(4) 0.037(3) -0.002(3) 0.003(2) -0.005(3)
N11 0.033(3) 0.026(3) 0.029(3) -0.010(2) 0.007(2) 0.001(2)
N12 0.047(3) 0.021(3) 0.029(3) 0.003(2) 0.006(2) 0.000(2)
C1 0.017(3) 0.024(3) 0.017(3) -0.006(2) 0.000(2) 0.005(2)
C2 0.018(3) 0.019(3) 0.029(3) 0.001(2) -0.003(2) 0.002(2)
C3 0.024(3) 0.017(3) 0.011(2) -0.003(2) 0.001(2) 0.003(2)
C4 0.021(3) 0.024(3) 0.020(3) -0.007(2) -0.003(2) 0.000(2)
C5 0.020(3) 0.028(3) 0.026(3) -0.004(2) 0.003(2) 0.001(3)
C6 0.014(3) 0.046(4) 0.033(3) -0.006(3) 0.000(3) -0.001(3)
C7 0.019(3) 0.042(4) 0.050(4) -0.005(3) 0.000(3) 0.015(3)
C8 0.024(3) 0.028(3) 0.045(4) -0.003(3) 0.001(3) 0.007(3)
C9 0.016(3) 0.020(3) 0.022(3) -0.004(2) -0.001(2) 0.004(2)
C10 0.018(3) 0.024(3) 0.021(3) 0.002(2) -0.001(2) 0.005(2)
C11 0.030(4) 0.021(3) 0.036(3) 0.008(3) 0.003(3) -0.001(3)
C12 0.035(4) 0.029(3) 0.026(3) 0.008(3) 0.002(3) 0.005(3)
C13 0.019(3) 0.029(3) 0.023(3) 0.000(2) -0.004(2) 0.001(3)
C14 0.021(3) 0.016(3) 0.016(3) -0.003(2) -0.001(2) 0.000(2)
C15 0.028(3) 0.026(3) 0.023(3) -0.012(2) -0.004(2) 0.002(3)
C16 0.021(3) 0.020(3) 0.013(3) 0.000(2) -0.002(2) -0.001(2)
C17 0.026(3) 0.018(3) 0.018(3) 0.000(2) 0.002(2) -0.001(2)
C18 0.027(3) 0.021(3) 0.020(3) -0.004(2) -0.001(2) 0.003(3)
C19 0.039(4) 0.033(4) 0.033(3) -0.012(3) 0.008(3) 0.010(3)
C20 0.026(4) 0.046(4) 0.045(4) -0.017(3) -0.002(3) 0.012(3)
C21 0.025(3) 0.036(4) 0.031(3) -0.012(3) -0.001(3) 0.006(3)
C22 0.022(3) 0.024(3) 0.018(3) -0.003(2) -0.003(2) 0.000(2)
C23 0.027(3) 0.031(3) 0.027(3) -0.010(3) -0.007(3) 0.009(3)
C24 0.026(3) 0.043(4) 0.037(4) -0.008(3) -0.011(3) 0.015(3)
C25 0.036(4) 0.047(4) 0.029(3) -0.012(3) -0.005(3) 0.024(3)
C26 0.034(4) 0.032(3) 0.021(3) -0.008(3) -0.007(3) 0.011(3)
C27 0.021(3) 0.012(3) 0.019(3) -0.004(2) -0.006(2) 0.005(2)
C28 0.023(3) 0.015(3) 0.025(3) -0.004(2) 0.005(2) -0.001(2)
C29 0.015(3) 0.018(3) 0.019(3) -0.005(2) -0.004(2) 0.003(2)
C30 0.020(3) 0.021(3) 0.019(3) 0.001(2) -0.001(2) 0.007(2)
C31 0.026(3) 0.024(3) 0.023(3) -0.006(2) 0.004(2) -0.001(3)
C32 0.040(4) 0.032(3) 0.022(3) -0.006(3) 0.007(3) 0.004(3)
C33 0.027(3) 0.022(3) 0.027(3) -0.002(2) 0.008(2) -0.001(3)
C34 0.029(3) 0.020(3) 0.023(3) -0.005(2) -0.002(2) 0.001(3)
C35 0.016(3) 0.023(3) 0.021(3) 0.000(2) -0.001(2) 0.005(2)
C36 0.033(3) 0.021(3) 0.023(3) -0.004(2) 0.007(3) -0.006(3)
C37 0.046(4) 0.035(4) 0.037(4) 0.002(3) 0.021(3) -0.005(3)
C38 0.044(4) 0.033(3) 0.024(3) -0.005(3) 0.011(3) 0.000(3)
C39 0.029(3) 0.021(3) 0.024(3) -0.005(2) 0.003(2) 0.001(3)
C40 0.021(3) 0.022(3) 0.018(3) 0.001(2) 0.000(2) 0.002(2)
C41 0.019(3) 0.030(3) 0.028(3) -0.014(3) -0.010(2) 0.004(3)
C42 0.024(3) 0.015(3) 0.019(3) 0.000(2) -0.001(2) 0.002(2)
C43 0.020(3) 0.017(3) 0.025(3) 0.001(2) -0.002(2) 0.001(2)
C44 0.025(3) 0.036(3) 0.023(3) -0.009(3) -0.004(2) 0.006(3)
C45 0.023(3) 0.042(4) 0.035(3) -0.008(3) -0.007(3) 0.012(3)
C46 0.028(4) 0.043(4) 0.029(3) -0.009(3) -0.004(3) 0.013(3)
C47 0.029(3) 0.032(3) 0.022(3) -0.004(3) -0.005(2) 0.007(3)
C48 0.022(3) 0.019(3) 0.019(3) -0.001(2) -0.001(2) 0.004(2)
C49 0.027(3) 0.028(3) 0.021(3) -0.006(2) 0.001(2) 0.010(3)
C50 0.042(4) 0.034(4) 0.030(3) -0.010(3) 0.007(3) 0.011(3)
C51 0.023(3) 0.040(4) 0.042(4) -0.007(3) 0.001(3) 0.013(3)
C52 0.024(3) 0.033(3) 0.026(3) -0.005(3) -0.003(3) 0.005(3)
C53 0.022(3) 0.016(3) 0.017(3) -0.005(2) 0.000(2) -0.001(2)
C54 0.022(3) 0.017(3) 0.027(3) 0.002(2) -0.001(2) 0.005(2)
C55 0.020(3) 0.023(3) 0.017(3) -0.004(2) -0.004(2) 0.006(2)
C56 0.017(3) 0.023(3) 0.024(3) -0.002(2) 0.002(2) 0.005(2)
C57 0.020(3) 0.019(3) 0.034(3) 0.005(2) 0.000(2) 0.002(2)
C58 0.032(4) 0.020(3) 0.046(4) 0.002(3) 0.009(3) -0.003(3)
C59 0.035(4) 0.023(3) 0.031(3) 0.007(3) 0.011(3) 0.006(3)
C60 0.027(3) 0.029(3) 0.024(3) -0.001(2) -0.001(2) 0.007(3)
C61 0.019(3) 0.025(3) 0.019(3) 0.004(2) 0.000(2) 0.001(2)
C62 0.018(3) 0.035(3) 0.028(3) -0.004(3) 0.004(2) 0.002(3)
C63 0.018(3) 0.062(5) 0.038(4) 0.003(3) 0.003(3) 0.007(3)
C64 0.024(4) 0.045(4) 0.058(5) 0.009(3) 0.004(3) 0.020(3)
C65 0.026(4) 0.028(3) 0.049(4) 0.004(3) 0.000(3) 0.006(3)
C66 0.019(3) 0.017(3) 0.019(3) -0.004(2) -0.007(2) 0.007(2)
C67 0.031(3) 0.019(3) 0.023(3) -0.003(2) 0.006(2) 0.001(3)
C68 0.022(3) 0.016(3) 0.016(3) -0.003(2) -0.004(2) 0.004(2)
C69 0.016(3) 0.021(3) 0.019(3) 0.002(2) -0.002(2) 0.005(2)
C70 0.028(3) 0.023(3) 0.025(3) -0.004(2) 0.008(3) -0.001(3)
C71 0.034(4) 0.032(3) 0.028(3) -0.007(3) 0.010(3) 0.005(3)
C72 0.026(3) 0.035(3) 0.028(3) -0.001(3) 0.007(3) 0.002(3)
C73 0.024(3) 0.020(3) 0.025(3) -0.002(2) -0.001(2) 0.000(2)
C74 0.024(3) 0.020(3) 0.017(3) 0.000(2) 0.000(2) 0.004(2)
C75 0.037(4) 0.023(3) 0.022(3) -0.003(2) 0.007(3) 0.006(3)
C76 0.042(4) 0.026(3) 0.024(3) 0.003(3) 0.007(3) -0.002(3)
C77 0.036(4) 0.036(4) 0.019(3) -0.001(3) 0.009(3) 0.001(3)
C78 0.037(4) 0.023(3) 0.025(3) -0.004(2) 0.002(3) 0.005(3)
C79 0.057(5) 0.071(6) 0.035(4) 0.003(4) -0.002(4) 0.016(4)
C80 0.078(6) 0.047(4) 0.034(4) 0.009(3) 0.002(4) 0.015(4)
C81 0.039(4) 0.045(4) 0.038(4) -0.007(3) -0.001(3) -0.012(3)
C82 0.034(4) 0.033(4) 0.040(4) 0.004(3) -0.006(3) 0.005(3)
C83 0.059(5) 0.076(6) 0.053(5) 0.012(4) 0.011(4) 0.026(5)
C84 0.055(5) 0.042(4) 0.038(4) 0.004(3) 0.011(3) 0.018(4)
C85 0.098(7) 0.055(5) 0.040(4) 0.004(4) 0.003(5) 0.003(5)
C86 0.051(5) 0.053(5) 0.054(5) 0.006(4) -0.009(4) -0.007(4)

loop_
_atom_type_symbol
_atom_type_description
_atom_type_scat_dispersion_real
_atom_type_scat_dispersion_imag
_atom_type_scat_source
C C 0.0033 0.0016 'International Tables Vol C Tables 4.2.6.8 and 6.1.1.4'
H H 0.0000 0.0000 'International Tables Vol C Tables 4.2.6.8 and 6.1.1.4'
N N 0.0061 0.0033 'International Tables Vol C Tables 4.2.6.8 and 6.1.1.4'
O O 0.0106 0.0060 'International Tables Vol C Tables 4.2.6.8 and 6.1.1.4'
Al Al 0.0645 0.0514 'International Tables Vol C Tables 4.2.6.8 and 6.1.1.4'
Cl Cl 0.1484 0.1585 'International Tables Vol C Tables 4.2.6.8 and 6.1.1.4'

loop_
_geom_angle_atom_site_label_1
_geom_angle_atom_site_label_2
_geom_angle_atom_site_label_3
_geom_angle
O6 Al1 O4 91.59(18)
O6 Al1 O3 89.62(17)
O4 Al1 O3 91.42(17)
O6 Al1 O2 177.10(19)
O4 Al1 O2 91.24(18)
O3 Al1 O2 89.64(17)
O6 Al1 O5 91.06(17)
O4 Al1 O5 89.68(17)
O3 Al1 O5 178.70(19)
O2 Al1 O5 89.63(17)
O6 Al1 O1 87.23(18)
O4 Al1 O1 178.8(2)
O3 Al1 O1 88.52(17)
O2 Al1 O1 89.94(17)
O5 Al1 O1 90.41(17)
O12 Al2 O7 91.86(18)
O12 Al2 O11 91.41(17)
O7 Al2 O11 88.38(17)
O12 Al2 O9 177.75(19)
O7 Al2 O9 89.52(18)
O11 Al2 O9 90.41(17)
O12 Al2 O8 88.20(17)
O7 Al2 O8 91.41(17)
O11 Al2 O8 179.54(19)
O9 Al2 O8 90.00(17)
O12 Al2 O10 88.44(18)
O7 Al2 O10 179.62(19)
O11 Al2 O10 91.85(17)
O9 Al2 O10 90.17(17)
O8 Al2 O10 88.36(17)
C1 O1 Al1 127.1(3)
C3 O2 Al1 126.3(3)
C14 O3 Al1 128.3(4)
C16 O4 Al1 128.7(4)
C27 O5 Al1 127.8(3)
C29 O6 Al1 129.5(3)
C40 O7 Al2 128.4(4)
C42 O8 Al2 128.0(4)
C53 O9 Al2 127.1(3)
C55 O10 Al2 127.2(3)
C66 O11 Al2 128.3(3)
C68 O12 Al2 130.1(3)
C5 N1 C6 116.4(5)
C18 N2 C19 117.3(5)
C10 N3 C11 117.4(5)
C23 N4 C24 116.1(5)
C32 N5 C31 117.2(5)
C36 N6 C37 118.0(5)
C45 N7 C44 117.0(5)
C50 N8 C49 116.8(5)
C58 N9 C57 116.8(5)
C63 N10 C62 117.5(6)
C70 N11 C71 116.9(5)
C76 N12 C75 117.3(5)
O1 C1 C2 123.5(5)
O1 C1 C4 115.9(5)
C2 C1 C4 120.6(5)
C3 C2 C1 122.4(5)
O2 C3 C2 124.5(5)
O2 C3 C9 114.8(5)
C2 C3 C9 120.7(5)
C8 C4 C5 118.0(5)
C8 C4 C1 123.0(5)
C5 C4 C1 118.9(5)
N1 C5 C4 124.2(6)
N1 C6 C7 123.7(6)
C6 C7 C8 119.0(6)
C4 C8 C7 118.7(6)
C10 C9 C13 117.9(5)
C10 C9 C3 119.0(5)
C13 C9 C3 123.1(5)
N3 C10 C9 123.7(5)
N3 C11 C12 123.0(6)
C11 C12 C13 119.7(6)
C12 C13 C9 118.3(5)
O3 C14 C15 123.5(5)
O3 C14 C17 116.4(5)
C15 C14 C17 120.1(5)
C16 C15 C14 123.0(5)
O4 C16 C15 123.8(5)
O4 C16 C22 115.7(5)
C15 C16 C22 120.5(5)
C21 C17 C18 117.1(5)
C21 C17 C14 120.3(5)
C18 C17 C14 122.6(5)
N2 C18 C17 124.3(6)
N2 C19 C20 123.5(6)
C21 C20 C19 117.9(6)
C20 C21 C17 119.9(6)
C26 C22 C23 116.7(5)
C26 C22 C16 120.2(5)
C23 C22 C16 123.1(5)
N4 C23 C22 125.0(6)
N4 C24 C25 123.7(6)
C24 C25 C26 118.6(6)
C25 C26 C22 119.8(5)
O5 C27 C28 124.2(5)
O5 C27 C30 114.9(5)
C28 C27 C30 120.8(5)
C27 C28 C29 122.8(5)
O6 C29 C28 123.2(5)
O6 C29 C35 115.2(4)
C28 C29 C35 121.6(5)
C34 C30 C31 117.3(5)
C34 C30 C27 120.4(5)
C31 C30 C27 122.3(5)
N5 C31 C30 124.0(5)
N5 C32 C33 123.5(5)
C34 C33 C32 118.7(5)
C33 C34 C30 119.3(5)
C39 C35 C36 118.2(5)
C39 C35 C29 119.8(5)
C36 C35 C29 122.0(5)
N6 C36 C35 123.3(5)
N6 C37 C38 122.8(6)
C39 C38 C37 118.6(5)
C38 C39 C35 119.1(5)
O7 C40 C41 123.7(5)
O7 C40 C43 116.0(5)
C41 C40 C43 120.3(5)
C42 C41 C40 123.6(5)
O8 C42 C41 123.5(5)
O8 C42 C48 115.5(5)
C41 C42 C48 121.0(5)
C47 C43 C44 117.4(5)
C47 C43 C40 119.7(5)
C44 C43 C40 122.9(5)
N7 C44 C43 124.1(5)
N7 C45 C46 123.6(6)
C45 C46 C47 118.5(6)
C43 C47 C46 119.4(5)
C52 C48 C49 117.2(5)
C52 C48 C42 121.2(5)
C49 C48 C42 121.6(5)
N8 C49 C48 124.5(6)
N8 C50 C51 123.5(6)
C52 C51 C50 118.2(6)
C48 C52 C51 119.8(6)
O9 C53 C54 124.7(5)
O9 C53 C56 115.4(5)
C54 C53 C56 119.9(5)
C53 C54 C55 122.2(5)
O10 C55 C54 123.9(5)
O10 C55 C61 116.8(5)
C54 C55 C61 119.2(5)
C60 C56 C57 118.8(5)
C60 C56 C53 123.2(5)
C57 C56 C53 117.9(5)
N9 C57 C56 123.6(6)
N9 C58 C59 124.2(6)
C58 C59 C60 118.7(6)
C56 C60 C59 117.9(6)
C65 C61 C62 117.8(5)
C65 C61 C55 122.2(5)
C62 C61 C55 120.0(5)
N10 C62 C61 123.4(6)
N10 C63 C64 123.2(6)
C63 C64 C65 119.6(6)
C61 C65 C64 118.5(6)
O11 C66 C67 123.9(5)
O11 C66 C69 115.7(5)
C67 C66 C69 120.4(5)
C68 C67 C66 123.2(5)
O12 C68 C67 123.1(5)
O12 C68 C74 115.5(5)
C67 C68 C74 121.4(5)
C73 C69 C70 117.8(5)
C73 C69 C66 120.7(5)
C70 C69 C66 121.5(5)
N11 C70 C69 124.1(5)
N11 C71 C72 123.5(5)
C71 C72 C73 119.3(6)
C72 C73 C69 118.4(5)
C75 C74 C78 117.5(5)
C75 C74 C68 122.9(5)
C78 C74 C68 119.6(5)
N12 C75 C74 123.8(5)
N12 C76 C77 123.5(5)
C78 C77 C76 118.7(5)
C77 C78 C74 119.2(5)
Cl3 C79 Cl1 111.4(5)
Cl3 C79 Cl2 110.7(4)
Cl1 C79 Cl2 110.3(5)
Cl4 C80 Cl6 113.3(4)
Cl4 C80 Cl5 113.9(5)
Cl6 C80 Cl5 111.4(4)
Cl8 C81 Cl9 113.5(5)
Cl8 C81 Cl7 110.9(4)
Cl9 C81 Cl7 111.8(4)
Cl12 C82 Cl10 110.9(4)
Cl12 C82 Cl11 110.2(4)
Cl10 C82 Cl11 109.7(4)
Cl15 C83 Cl14 108.8(6)
Cl15 C83 Cl13 111.0(5)
Cl14 C83 Cl13 111.7(5)
Cl18 C84 Cl17 111.6(5)
Cl18 C84 Cl16 110.3(4)
Cl17 C84 Cl16 110.2(4)
Cl19 C85 Cl21 120.3(7)
Cl19 C85 Cl20 112.3(5)
Cl21 C85 Cl20 109.1(5)
Cl23 C86 Cl22 113.0(5)
Cl23 C86 Cl24 108.8(5)
Cl22 C86 Cl24 105.4(5)

loop_
_geom_bond_atom_site_label_1
_geom_bond_atom_site_label_2
_geom_bond_distance
Cl1 C79 1.736(9)
Cl2 C79 1.760(8)
Cl3 C79 1.726(9)
Cl4 C80 1.727(8)
Cl5 C80 1.769(9)
Cl6 C80 1.751(8)
Cl7 C81 1.759(7)
Cl8 C81 1.725(8)
Cl9 C81 1.725(8)
Cl10 C82 1.754(7)
Cl11 C82 1.769(7)
Cl12 C82 1.745(7)
Cl13 C83 1.746(9)
Cl14 C83 1.713(9)
Cl15 C83 1.689(10)
Cl16 C84 1.761(8)
Cl17 C84 1.761(8)
Cl18 C84 1.743(8)
Cl19 C85 1.688(10)
Cl20 C85 1.743(10)
Cl21 C85 1.689(9)
Cl22 C86 1.740(9)
Cl23 C86 1.733(8)
Cl24 C86 1.784(9)
Al1 O6 1.868(4)
Al1 O4 1.874(4)
Al1 O3 1.885(4)
Al1 O2 1.885(4)
Al1 O5 1.886(4)
Al1 O1 1.892(4)
Al2 O12 1.871(4)
Al2 O7 1.876(4)
Al2 O11 1.885(4)
Al2 O9 1.888(4)
Al2 O8 1.894(4)
Al2 O10 1.894(4)
O1 C1 1.274(7)
O2 C3 1.291(6)
O3 C14 1.274(6)
O4 C16 1.272(6)
O5 C27 1.289(6)
O6 C29 1.274(6)
O7 C40 1.278(6)
O8 C42 1.280(6)
O9 C53 1.276(7)
O10 C55 1.271(7)
O11 C66 1.294(6)
O12 C68 1.278(6)
N1 C5 1.336(7)
N1 C6 1.348(8)
N2 C18 1.332(7)
N2 C19 1.332(8)
N3 C10 1.338(7)
N3 C11 1.340(8)
N4 C23 1.331(8)
N4 C24 1.347(8)
N5 C32 1.334(8)
N5 C31 1.335(7)
N6 C36 1.332(8)
N6 C37 1.336(8)
N7 C45 1.337(8)
N7 C44 1.337(8)
N8 C50 1.330(8)
N8 C49 1.332(7)
N9 C58 1.328(8)
N9 C57 1.336(7)
N10 C63 1.326(9)
N10 C62 1.341(8)
N11 C70 1.335(7)
N11 C71 1.337(8)
N12 C76 1.327(8)
N12 C75 1.343(8)
C1 C2 1.404(8)
C1 C4 1.493(8)
C2 C3 1.377(8)
C3 C9 1.495(8)
C4 C8 1.384(8)
C4 C5 1.392(8)
C6 C7 1.371(9)
C7 C8 1.390(9)
C9 C10 1.391(8)
C9 C13 1.394(8)
C11 C12 1.373(9)
C12 C13 1.384(8)
C14 C15 1.397(8)
C14 C17 1.486(7)
C15 C16 1.396(8)
C16 C22 1.497(8)
C17 C21 1.388(9)
C17 C18 1.397(8)
C19 C20 1.397(9)
C20 C21 1.386(8)
C22 C26 1.382(8)
C22 C23 1.402(8)
C24 C25 1.380(9)
C25 C26 1.380(9)
C27 C28 1.381(8)
C27 C30 1.495(7)
C28 C29 1.407(7)
C29 C35 1.492(8)
C30 C34 1.393(8)
C30 C31 1.397(8)
C32 C33 1.385(8)
C33 C34 1.380(8)
C35 C39 1.385(8)
C35 C36 1.390(8)
C37 C38 1.391(9)
C38 C39 1.385(8)
C40 C41 1.391(8)
C40 C43 1.488(8)
C41 C42 1.390(8)
C42 C48 1.492(7)
C43 C47 1.384(8)
C43 C44 1.399(8)
C45 C46 1.383(9)
C46 C47 1.390(9)
C48 C52 1.375(8)
C48 C49 1.399(8)
C50 C51 1.396(9)
C51 C52 1.382(8)
C53 C54 1.386(8)
C53 C56 1.502(8)
C54 C55 1.400(8)
C55 C61 1.492(8)
C56 C60 1.378(8)
C56 C57 1.386(8)
C58 C59 1.371(9)
C59 C60 1.396(9)
C61 C65 1.382(8)
C61 C62 1.397(8)
C63 C64 1.369(10)
C64 C65 1.388(9)
C66 C67 1.400(8)
C66 C69 1.487(7)
C67 C68 1.397(8)
C68 C74 1.480(8)
C69 C73 1.388(8)
C69 C70 1.398(8)
C71 C72 1.379(9)
C72 C73 1.387(8)
C74 C75 1.388(8)
C74 C78 1.394(8)
C76 C77 1.388(9)
C77 C78 1.379(9)
